data_2237840
loop_
_publ_author_name
'Igashira-Kamiyama, Asako'
'Itai, Takuma'
'Arai, Yuka'
'Konno, Takumi'

_publ_section_title
;
 Bis[\m-1,3-bis(diphenylphosphanyl)propane-\k^2^<i>P</i>:<i>P</i>']digold(I)
 tetrachloridonickelate(II) diethyl ether monosolvate
;
_journal_coeditor_code GK2571
_journal_issue 6
_journal_name_full 'Acta Crystallographica Section E'
_journal_page_first m339
_journal_paper_doi 10.1107/S1600536813013470
_journal_volume 69
_journal_year 2013
_chemical_formula_iupac '[Au2 (C27 H26 P2)2] [Ni Cl4], C4 H10 O'
_chemical_formula_moiety 'C54 H52 Au2 P4 2+, Cl4 Ni 2-, C4 H10 O'
_chemical_formula_sum 'C58 H62 Au2 Cl4 Ni O P4'
_chemical_formula_weight 1493.40
_chemical_name_systematic
;
Bis[\m-1,3-bis(diphenylphosphanyl)propane-\k^2^<i>P</i>:<i>P</i>']digold(I)
tetrachloridonickelate(II) diethyl ether monosolvate
;
_space_group_IT_number 14
_symmetry_cell_setting monoclinic
_symmetry_space_group_name_Hall '-P 2yn'
_symmetry_space_group_name_H-M 'P 1 21/n 1'
_atom_sites_solution_hydrogens geom
_atom_sites_solution_primary direct
_atom_sites_solution_secondary difmap
_audit_creation_method SHELXL-97
_cell_angle_alpha 90.00
_cell_angle_beta 97.368(7)
_cell_angle_gamma 90.00
_cell_formula_units_Z 4
_cell_length_a 18.9290(5)
_cell_length_b 16.1945(7)
_cell_length_c 19.0895(17)
_cell_measurement_reflns_used 2299
_cell_measurement_temperature 200(2)
_cell_measurement_theta_max 27.55
_cell_measurement_theta_min 4.06
_cell_volume 5803.5(6)
_computing_cell_refinement 'PROCESS-AUTO (Rigaku, 2000)'
_computing_data_collection 'PROCESS-AUTO (Rigaku, 2000)'
_computing_data_reduction 'PROCESS-AUTO (Rigaku, 2000)'
_computing_molecular_graphics
;
Yadokari-XG 2009 (Kabuto <i>et al.</i>, 2009)
;
_computing_publication_material
;
Yadokari-XG 2009 (Kabuto <i>et al.</i>, 2009)
;
_computing_structure_refinement 'SHELXL97 (Sheldrick, 2008)'
_computing_structure_solution 'SHELXS97 (Sheldrick, 2008)'
_diffrn_ambient_temperature 200(2)
_diffrn_detector_area_resol_mean 10.000
_diffrn_measured_fraction_theta_full 0.997
_diffrn_measured_fraction_theta_max 0.997
_diffrn_measurement_device_type 'Rigaku R-AXIS VII'
_diffrn_measurement_method \w
_diffrn_radiation_monochromator graphite
_diffrn_radiation_source 'fine-focus sealed tube'
_diffrn_radiation_type MoK\a
_diffrn_radiation_wavelength 0.71075
_diffrn_reflns_av_R_equivalents 0.0421
_diffrn_reflns_av_sigmaI/netI 0.0513
_diffrn_reflns_limit_h_max 24
_diffrn_reflns_limit_h_min -22
_diffrn_reflns_limit_k_max 21
_diffrn_reflns_limit_k_min -20
_diffrn_reflns_limit_l_max 24
_diffrn_reflns_limit_l_min -24
_diffrn_reflns_number 45449
_diffrn_reflns_theta_full 27.48
_diffrn_reflns_theta_max 27.48
_diffrn_reflns_theta_min 2.99
_exptl_absorpt_coefficient_mu 5.697
_exptl_absorpt_correction_T_max 0.773
_exptl_absorpt_correction_T_min 0.580
_exptl_absorpt_correction_type multi-scan
_exptl_absorpt_process_details '(ABSCOR; Higashi, 1995)'
_exptl_crystal_colour blue
_exptl_crystal_density_diffrn 1.709
_exptl_crystal_density_method 'not measured'
_exptl_crystal_description needle
_exptl_crystal_F_000 2928
_exptl_crystal_size_max 0.28
_exptl_crystal_size_mid 0.05
_exptl_crystal_size_min 0.03
_refine_diff_density_max 1.158
_refine_diff_density_min -0.882
_refine_ls_extinction_method none
_refine_ls_goodness_of_fit_ref 1.138
_refine_ls_hydrogen_treatment constr
_refine_ls_matrix_type full
_refine_ls_number_parameters 685
_refine_ls_number_reflns 13273
_refine_ls_number_restraints 78
_refine_ls_restrained_S_all 1.138
_refine_ls_R_factor_all 0.0706
_refine_ls_R_factor_gt 0.0475
_refine_ls_shift/su_max 0.001
_refine_ls_shift/su_mean 0.000
_refine_ls_structure_factor_coef Fsqd
_refine_ls_weighting_details 'calc w=1/[\s^2^(Fo^2^)+(0.0332P)^2^+5.0632P] where P=(Fo^2^+2Fc^2^)/3'
_refine_ls_weighting_scheme calc
_refine_ls_wR_factor_gt 0.0780
_refine_ls_wR_factor_ref 0.0834
_reflns_number_gt 10666
_reflns_number_total 13273
_reflns_threshold_expression I>2sigma(I)
_cod_data_source_file gk2571.cif
_cod_data_source_block I
_cod_original_sg_symbol_H-M 'P 21/n'
_cod_database_code 2237840
_cod_database_fobs_code 2237840

loop_
_symmetry_equiv_pos_as_xyz
'x, y, z'
'-x+1/2, y+1/2, -z+1/2'
'-x, -y, -z'
'x-1/2, -y-1/2, z-1/2'

loop_
_atom_site_type_symbol
_atom_site_label
_atom_site_fract_x
_atom_site_fract_y
_atom_site_fract_z
_atom_site_U_iso_or_equiv
_atom_site_adp_type
_atom_site_calc_flag
_atom_site_refinement_flags
_atom_site_occupancy
_atom_site_symmetry_multiplicity
_atom_site_disorder_assembly
_atom_site_disorder_group
Au Au1 0.779915(10) 0.834674(12) 0.074536(10) 0.03063(6) Uani d . 1 1 A .
Au Au2 0.549659(10) 0.900739(12) 0.218117(10) 0.02907(6) Uani d . 1 1 . .
P P1 0.73666(7) 0.70192(8) 0.05633(7) 0.0304(3) Uani d . 1 1 . .
P P2 0.53747(7) 0.76109(8) 0.23538(7) 0.0285(3) Uani d . 1 1 . .
P P3 0.81787(6) 0.96902(8) 0.09657(7) 0.0271(3) Uani d . 1 1 . .
P P4 0.56077(6) 1.03989(8) 0.19661(7) 0.0266(3) Uani d . 1 1 . .
C C1 0.7040(3) 0.6692(3) 0.1377(3) 0.0324(12) Uani d . 1 1 A .
H H1 0.6837 0.6129 0.1313 0.039 Uiso calc R 1 1 . .
H H2 0.7443 0.6670 0.1762 0.039 Uiso calc R 1 1 . .
C C2 0.6472(2) 0.7282(3) 0.1583(3) 0.0306(11) Uani d . 1 1 . .
H H3 0.6057 0.7270 0.1210 0.037 Uiso calc R 1 1 A .
H H4 0.6666 0.7850 0.1605 0.037 Uiso calc R 1 1 . .
C C3 0.6218(2) 0.7075(3) 0.2294(2) 0.0296(11) Uani d . 1 1 A .
H H5 0.6580 0.7251 0.2686 0.036 Uiso calc R 1 1 . .
H H6 0.6149 0.6471 0.2333 0.036 Uiso calc R 1 1 . .
C C4 0.7729(2) 1.0247(3) 0.1619(3) 0.0289(11) Uani d . 1 1 A .
H H7 0.7878 1.0008 0.2092 0.035 Uiso calc R 1 1 . .
H H8 0.7881 1.0832 0.1630 0.035 Uiso calc R 1 1 . .
C C5 0.6909(2) 1.0206(3) 0.1457(3) 0.0348(12) Uani d . 1 1 . .
H H9 0.6760 1.0424 0.0976 0.042 Uiso calc R 1 1 A .
H H10 0.6754 0.9622 0.1466 0.042 Uiso calc R 1 1 . .
C C6 0.6541(2) 1.0700(3) 0.1987(3) 0.0304(11) Uani d . 1 1 A .
H H11 0.6568 1.1296 0.1877 0.036 Uiso calc R 1 1 . .
H H12 0.6794 1.0610 0.2468 0.036 Uiso calc R 1 1 . .
C C7 0.802(2) 0.623(3) 0.0354(17) 0.055(4) Uani d PDU 0.50 1 A 1
C C8 0.7861(11) 0.5432(14) 0.0384(9) 0.064(4) Uani d PDU 0.50 1 A 1
H H13 0.7424 0.5264 0.0537 0.077 Uiso calc PR 0.50 1 A 1
C C9 0.8353(12) 0.4825(17) 0.0181(13) 0.070(4) Uani d PDU 0.50 1 A 1
H H14 0.8255 0.4253 0.0218 0.085 Uiso calc PR 0.50 1 A 1
C C10 0.8946(13) 0.5076(15) -0.0057(11) 0.075(4) Uani d PDU 0.50 1 A 1
H H15 0.9253 0.4681 -0.0228 0.090 Uiso calc PR 0.50 1 A 1
C C11 0.9112(9) 0.5852(10) -0.0060(10) 0.078(3) Uani d PDU 0.50 1 A 1
H H16 0.9559 0.6015 -0.0191 0.094 Uiso calc PR 0.50 1 A 1
C C12 0.8637(8) 0.6454(10) 0.0129(9) 0.067(3) Uani d PDU 0.50 1 A 1
H H17 0.8751 0.7023 0.0097 0.081 Uiso calc PR 0.50 1 A 1
C C13 0.7966(16) 0.622(3) 0.0378(12) 0.030(3) Uani d PDU 0.50 1 A 2
C C14 0.7708(9) 0.5416(12) 0.0162(8) 0.042(3) Uani d PDU 0.50 1 A 2
H H18 0.7210 0.5317 0.0094 0.051 Uiso calc PR 0.50 1 A 2
C C15 0.8156(8) 0.4794(15) 0.0055(11) 0.049(3) Uani d PDU 0.50 1 A 2
H H19 0.7983 0.4265 -0.0099 0.059 Uiso calc PR 0.50 1 A 2
C C16 0.8907(12) 0.4968(14) 0.0186(9) 0.056(3) Uani d PDU 0.50 1 A 2
H H20 0.9236 0.4548 0.0101 0.067 Uiso calc PR 0.50 1 A 2
C C17 0.9153(7) 0.5694(9) 0.0421(8) 0.056(3) Uani d PDU 0.50 1 A 2
H H21 0.9652 0.5785 0.0516 0.068 Uiso calc PR 0.50 1 A 2
C C18 0.8683(7) 0.6319(9) 0.0526(7) 0.045(3) Uani d PDU 0.50 1 A 2
H H22 0.8866 0.6833 0.0708 0.054 Uiso calc PR 0.50 1 A 2
C C19 0.6622(3) 0.6947(3) -0.0140(3) 0.0304(11) Uani d . 1 1 A .
C C20 0.6632(3) 0.7447(3) -0.0737(3) 0.0430(14) Uani d . 1 1 . .
H H23 0.7014 0.7821 -0.0764 0.052 Uiso calc R 1 1 A .
C C21 0.6076(3) 0.7395(4) -0.1294(3) 0.0500(16) Uani d . 1 1 A .
H H24 0.6087 0.7727 -0.1703 0.060 Uiso calc R 1 1 . .
C C22 0.5512(3) 0.6863(4) -0.1253(3) 0.0525(17) Uani d . 1 1 . .
H H25 0.5130 0.6839 -0.1627 0.063 Uiso calc R 1 1 A .
C C23 0.5506(3) 0.6369(3) -0.0668(3) 0.0469(15) Uani d . 1 1 A .
H H26 0.5123 0.5996 -0.0647 0.056 Uiso calc R 1 1 . .
C C24 0.6050(3) 0.6407(3) -0.0109(3) 0.0404(13) Uani d . 1 1 . .
H H27 0.6034 0.6067 0.0294 0.048 Uiso calc R 1 1 A .
C C25 0.5129(3) 0.7377(3) 0.3220(3) 0.0354(12) Uani d . 1 1 . .
C C26 0.4619(3) 0.6787(3) 0.3322(3) 0.0456(15) Uani d . 1 1 . .
H H28 0.4399 0.6472 0.2934 0.055 Uiso calc R 1 1 . .
C C27 0.4431(4) 0.6658(4) 0.3999(4) 0.0574(18) Uani d . 1 1 . .
H H29 0.4071 0.6269 0.4069 0.069 Uiso calc R 1 1 . .
C C28 0.4769(4) 0.7097(4) 0.4565(4) 0.072(2) Uani d . 1 1 . .
H H30 0.4649 0.7002 0.5026 0.086 Uiso calc R 1 1 . .
C C29 0.5281(5) 0.7671(4) 0.4462(3) 0.078(2) Uani d . 1 1 . .
H H31 0.5512 0.7973 0.4852 0.093 Uiso calc R 1 1 . .
C C30 0.5462(4) 0.7811(4) 0.3794(3) 0.0577(18) Uani d . 1 1 . .
H H32 0.5816 0.8209 0.3728 0.069 Uiso calc R 1 1 . .
C C31 0.4727(2) 0.7128(3) 0.1696(3) 0.0279(11) Uani d . 1 1 . .
C C32 0.4813(3) 0.6337(3) 0.1438(3) 0.0432(14) Uani d . 1 1 . .
H H33 0.5202 0.6007 0.1638 0.052 Uiso calc R 1 1 . .
C C33 0.4338(3) 0.6028(4) 0.0894(3) 0.0498(15) Uani d . 1 1 . .
H H34 0.4401 0.5483 0.0728 0.060 Uiso calc R 1 1 . .
C C34 0.3779(3) 0.6490(4) 0.0588(3) 0.0518(16) Uani d . 1 1 . .
H H35 0.3464 0.6274 0.0204 0.062 Uiso calc R 1 1 . .
C C35 0.3675(3) 0.7272(4) 0.0841(3) 0.0485(15) Uani d . 1 1 . .
H H36 0.3277 0.7591 0.0644 0.058 Uiso calc R 1 1 . .
C C36 0.4150(3) 0.7590(3) 0.1381(3) 0.0366(12) Uani d . 1 1 . .
H H37 0.4083 0.8135 0.1542 0.044 Uiso calc R 1 1 . .
C C37 0.8062(2) 1.0336(3) 0.0176(3) 0.0303(11) Uani d . 1 1 A .
C C38 0.7747(3) 1.0013(4) -0.0457(3) 0.0444(14) Uani d . 1 1 . .
H H38 0.7611 0.9448 -0.0481 0.053 Uiso calc R 1 1 A .
C C39 0.7627(3) 1.0501(5) -0.1058(3) 0.0565(18) Uani d . 1 1 A .
H H39 0.7405 1.0277 -0.1491 0.068 Uiso calc R 1 1 . .
C C40 0.7836(3) 1.1317(5) -0.1014(4) 0.0618(19) Uani d . 1 1 . .
H H40 0.7763 1.1655 -0.1423 0.074 Uiso calc R 1 1 A .
C C41 0.8145(3) 1.1645(4) -0.0391(4) 0.0562(18) Uani d . 1 1 A .
H H41 0.8276 1.2211 -0.0367 0.067 Uiso calc R 1 1 . .
C C42 0.8268(3) 1.1151(3) 0.0208(3) 0.0422(14) Uani d . 1 1 . .
H H42 0.8495 1.1377 0.0639 0.051 Uiso calc R 1 1 A .
C C43 0.9125(2) 0.9708(3) 0.1293(3) 0.0269(11) Uani d . 1 1 A .
C C44 0.9617(3) 0.9585(3) 0.0813(3) 0.0345(12) Uani d . 1 1 . .
H H43 0.9457 0.9566 0.0320 0.041 Uiso calc R 1 1 A .
C C45 1.0339(3) 0.9489(3) 0.1052(3) 0.0396(13) Uani d . 1 1 A .
H H44 1.0666 0.9401 0.0721 0.048 Uiso calc R 1 1 . .
C C46 1.0583(3) 0.9520(3) 0.1762(3) 0.0377(13) Uani d . 1 1 . .
H H45 1.1076 0.9455 0.1920 0.045 Uiso calc R 1 1 A .
C C47 1.0108(3) 0.9648(3) 0.2241(3) 0.0363(12) Uani d . 1 1 A .
H H46 1.0276 0.9679 0.2731 0.044 Uiso calc R 1 1 . .
C C48 0.9377(3) 0.9733(3) 0.2010(3) 0.0318(11) Uani d . 1 1 . .
H H47 0.9052 0.9809 0.2345 0.038 Uiso calc R 1 1 A .
C C49 0.5141(2) 1.0717(3) 0.1118(2) 0.0265(10) Uani d . 1 1 . .
C C50 0.5378(3) 1.1376(3) 0.0733(3) 0.0341(12) Uani d . 1 1 . .
H H48 0.5804 1.1664 0.0900 0.041 Uiso calc R 1 1 . .
C C51 0.4972(3) 1.1601(3) 0.0095(3) 0.0434(14) Uani d . 1 1 . .
H H49 0.5123 1.2050 -0.0170 0.052 Uiso calc R 1 1 . .
C C52 0.4360(3) 1.1183(4) -0.0153(3) 0.0420(14) Uani d . 1 1 . .
H H50 0.4093 1.1340 -0.0588 0.050 Uiso calc R 1 1 . .
C C53 0.4130(3) 1.0534(3) 0.0231(3) 0.0409(14) Uani d . 1 1 . .
H H51 0.3702 1.0251 0.0064 0.049 Uiso calc R 1 1 . .
C C54 0.4522(3) 1.0298(3) 0.0853(3) 0.0343(12) Uani d . 1 1 . .
H H52 0.4368 0.9842 0.1108 0.041 Uiso calc R 1 1 . .
C C55 0.5201(3) 1.1036(3) 0.2596(3) 0.0320(12) Uani d . 1 1 . .
C C56 0.5434(3) 1.1835(3) 0.2746(3) 0.0463(15) Uani d . 1 1 . .
H H53 0.5833 1.2046 0.2549 0.056 Uiso calc R 1 1 . .
C C57 0.5084(4) 1.2322(4) 0.3184(3) 0.0583(18) Uani d . 1 1 . .
H H54 0.5246 1.2869 0.3289 0.070 Uiso calc R 1 1 . .
C C58 0.4510(4) 1.2029(5) 0.3467(4) 0.067(2) Uani d . 1 1 . .
H H55 0.4272 1.2376 0.3763 0.081 Uiso calc R 1 1 . .
C C59 0.4271(4) 1.1241(5) 0.3329(4) 0.069(2) Uani d . 1 1 . .
H H56 0.3869 1.1040 0.3528 0.083 Uiso calc R 1 1 . .
C C60 0.4624(3) 1.0732(4) 0.2892(3) 0.0530(16) Uani d . 1 1 . .
H H57 0.4468 1.0181 0.2800 0.064 Uiso calc R 1 1 . .
Ni Ni1 0.79494(3) 0.85982(4) 0.34081(3) 0.03311(16) Uani d . 1 1 . .
Cl Cl1 0.81798(9) 0.81747(9) 0.23347(7) 0.0496(4) Uani d . 1 1 . .
Cl Cl2 0.68553(8) 0.91672(11) 0.32021(9) 0.0624(5) Uani d . 1 1 . .
Cl Cl3 0.87604(7) 0.96027(8) 0.37596(7) 0.0377(3) Uani d . 1 1 . .
Cl Cl4 0.77899(8) 0.74535(9) 0.40236(8) 0.0508(4) Uani d . 1 1 . .
O O1 0.2306(3) 0.4928(4) 0.2151(3) 0.0986(18) Uani d . 1 1 . .
C C61 0.2757(5) 0.5546(8) 0.2001(6) 0.125(4) Uani d . 1 1 . .
H H58 0.2643 0.5702 0.1498 0.150 Uiso calc R 1 1 . .
H H59 0.3252 0.5337 0.2072 0.150 Uiso calc R 1 1 . .
C C62 0.2710(6) 0.6288(8) 0.2443(8) 0.171(6) Uani d . 1 1 . .
H H60 0.3041 0.6709 0.2312 0.257 Uiso calc R 1 1 . .
H H61 0.2835 0.6142 0.2942 0.257 Uiso calc R 1 1 . .
H H62 0.2223 0.6505 0.2369 0.257 Uiso calc R 1 1 . .
C C63 0.2334(7) 0.4189(7) 0.1756(5) 0.125(4) Uani d . 1 1 . .
H H63 0.2798 0.3912 0.1889 0.151 Uiso calc R 1 1 . .
H H64 0.2286 0.4319 0.1246 0.151 Uiso calc R 1 1 . .
C C64 0.1743(8) 0.3632(7) 0.1905(7) 0.174(6) Uani d . 1 1 . .
H H65 0.1764 0.3118 0.1637 0.260 Uiso calc R 1 1 . .
H H66 0.1285 0.3905 0.1764 0.260 Uiso calc R 1 1 . .
H H67 0.1793 0.3507 0.2411 0.260 Uiso calc R 1 1 . .

loop_
_atom_site_aniso_label
_atom_site_aniso_U_11
_atom_site_aniso_U_22
_atom_site_aniso_U_33
_atom_site_aniso_U_12
_atom_site_aniso_U_13
_atom_site_aniso_U_23
Au1 0.02931(11) 0.03070(12) 0.03187(11) -0.00375(8) 0.00394(8) -0.00447(8)
Au2 0.03258(11) 0.02486(11) 0.02932(11) 0.00187(8) 0.00220(8) 0.00207(8)
P1 0.0302(7) 0.0293(7) 0.0310(7) -0.0001(6) 0.0014(6) -0.0036(6)
P2 0.0322(7) 0.0262(7) 0.0271(7) 0.0005(6) 0.0038(5) 0.0034(5)
P3 0.0232(7) 0.0300(7) 0.0283(7) -0.0020(5) 0.0043(5) -0.0013(5)
P4 0.0250(7) 0.0248(7) 0.0297(7) 0.0018(5) 0.0029(5) -0.0008(5)
C1 0.038(3) 0.023(3) 0.034(3) 0.003(2) -0.004(2) 0.002(2)
C2 0.026(3) 0.029(3) 0.036(3) 0.000(2) 0.003(2) 0.002(2)
C3 0.031(3) 0.026(3) 0.031(3) 0.004(2) 0.000(2) 0.004(2)
C4 0.029(3) 0.028(3) 0.029(3) -0.005(2) 0.004(2) -0.003(2)
C5 0.027(3) 0.038(3) 0.039(3) -0.001(2) 0.002(2) -0.009(2)
C6 0.032(3) 0.027(3) 0.031(3) 0.007(2) 0.000(2) -0.007(2)
C7 0.046(8) 0.048(7) 0.077(8) 0.005(6) 0.026(6) -0.011(7)
C8 0.057(8) 0.055(7) 0.084(8) 0.013(6) 0.019(6) -0.008(7)
C9 0.063(8) 0.054(7) 0.098(9) 0.015(7) 0.020(7) -0.007(7)
C10 0.065(7) 0.061(7) 0.104(9) 0.019(6) 0.026(7) -0.011(7)
C11 0.063(7) 0.064(7) 0.111(8) 0.004(6) 0.023(7) -0.009(7)
C12 0.051(7) 0.055(7) 0.100(8) -0.002(5) 0.026(6) -0.012(6)
C13 0.023(6) 0.036(6) 0.030(5) 0.003(5) -0.005(5) -0.006(5)
C14 0.030(6) 0.042(6) 0.053(6) 0.001(5) -0.001(5) -0.010(5)
C15 0.035(6) 0.044(6) 0.067(7) 0.006(5) 0.005(5) -0.003(5)
C16 0.040(6) 0.057(7) 0.072(7) 0.014(5) 0.012(6) 0.005(6)
C17 0.034(5) 0.067(6) 0.068(6) 0.009(5) 0.006(5) -0.002(5)
C18 0.030(5) 0.052(6) 0.052(5) 0.010(4) -0.003(5) -0.008(5)
C19 0.030(3) 0.030(3) 0.029(3) 0.007(2) -0.003(2) -0.005(2)
C20 0.047(3) 0.040(3) 0.043(3) 0.002(3) 0.008(3) -0.002(3)
C21 0.064(4) 0.056(4) 0.028(3) 0.014(3) -0.003(3) 0.001(3)
C22 0.058(4) 0.050(4) 0.043(4) 0.017(3) -0.021(3) -0.015(3)
C23 0.039(3) 0.034(3) 0.063(4) -0.003(3) -0.010(3) -0.013(3)
C24 0.045(3) 0.026(3) 0.047(3) -0.005(2) -0.007(3) -0.002(2)
C25 0.048(3) 0.029(3) 0.031(3) 0.007(2) 0.010(2) 0.007(2)
C26 0.054(4) 0.042(4) 0.043(3) -0.001(3) 0.015(3) 0.004(3)
C27 0.078(5) 0.043(4) 0.059(4) -0.001(3) 0.036(4) 0.010(3)
C28 0.129(7) 0.053(4) 0.040(4) 0.007(5) 0.038(4) 0.005(3)
C29 0.138(7) 0.066(5) 0.029(4) -0.020(5) 0.009(4) -0.004(3)
C30 0.087(5) 0.051(4) 0.035(3) -0.019(4) 0.006(3) 0.003(3)
C31 0.026(3) 0.027(3) 0.032(3) -0.003(2) 0.009(2) 0.002(2)
C32 0.046(3) 0.032(3) 0.049(4) -0.002(3) -0.005(3) 0.002(3)
C33 0.052(4) 0.035(3) 0.061(4) -0.005(3) 0.003(3) -0.010(3)
C34 0.048(4) 0.061(4) 0.043(4) -0.009(3) -0.004(3) -0.006(3)
C35 0.034(3) 0.062(4) 0.048(4) 0.009(3) -0.003(3) -0.002(3)
C36 0.035(3) 0.038(3) 0.037(3) 0.004(2) 0.002(2) -0.004(2)
C37 0.023(3) 0.037(3) 0.033(3) 0.006(2) 0.011(2) 0.005(2)
C38 0.034(3) 0.064(4) 0.034(3) 0.003(3) 0.002(2) 0.009(3)
C39 0.043(4) 0.092(6) 0.035(3) 0.016(4) 0.006(3) 0.010(3)
C40 0.058(4) 0.077(5) 0.053(4) 0.034(4) 0.018(3) 0.030(4)
C41 0.063(4) 0.049(4) 0.062(4) 0.019(3) 0.028(4) 0.020(3)
C42 0.043(3) 0.042(4) 0.045(3) 0.013(3) 0.019(3) 0.004(3)
C43 0.028(3) 0.019(3) 0.033(3) 0.001(2) 0.005(2) -0.002(2)
C44 0.035(3) 0.040(3) 0.029(3) 0.004(2) 0.005(2) 0.001(2)
C45 0.030(3) 0.044(3) 0.047(3) 0.005(2) 0.016(3) 0.008(3)
C46 0.023(3) 0.038(3) 0.051(4) 0.000(2) 0.003(2) 0.004(3)
C47 0.035(3) 0.039(3) 0.034(3) -0.004(2) 0.002(2) -0.001(2)
C48 0.030(3) 0.030(3) 0.037(3) 0.000(2) 0.010(2) 0.000(2)
C49 0.025(3) 0.027(3) 0.029(3) 0.006(2) 0.008(2) -0.001(2)
C50 0.035(3) 0.027(3) 0.042(3) 0.003(2) 0.011(2) 0.002(2)
C51 0.056(4) 0.039(3) 0.036(3) 0.014(3) 0.012(3) 0.012(3)
C52 0.041(3) 0.052(4) 0.032(3) 0.021(3) 0.001(3) -0.002(3)
C53 0.039(3) 0.046(4) 0.036(3) 0.001(3) -0.003(3) -0.006(3)
C54 0.033(3) 0.031(3) 0.039(3) 0.002(2) 0.003(2) 0.003(2)
C55 0.034(3) 0.035(3) 0.028(3) 0.008(2) 0.005(2) -0.002(2)
C56 0.062(4) 0.037(4) 0.041(3) 0.009(3) 0.013(3) 0.000(3)
C57 0.087(5) 0.043(4) 0.048(4) 0.014(4) 0.017(4) -0.008(3)
C58 0.089(6) 0.067(5) 0.051(4) 0.036(4) 0.027(4) -0.002(4)
C59 0.066(5) 0.084(6) 0.065(5) 0.013(4) 0.037(4) 0.002(4)
C60 0.051(4) 0.051(4) 0.063(4) -0.003(3) 0.031(3) -0.005(3)
Ni1 0.0343(4) 0.0337(4) 0.0296(4) -0.0045(3) -0.0027(3) 0.0019(3)
Cl1 0.0703(10) 0.0470(9) 0.0309(7) -0.0074(7) 0.0042(7) -0.0045(6)
Cl2 0.0373(8) 0.0790(12) 0.0660(11) 0.0071(8) -0.0121(7) 0.0174(9)
Cl3 0.0343(7) 0.0340(7) 0.0437(8) -0.0041(6) 0.0011(6) -0.0060(6)
Cl4 0.0627(10) 0.0424(9) 0.0474(9) -0.0060(7) 0.0077(7) 0.0110(7)
O1 0.106(5) 0.114(5) 0.080(4) -0.022(4) 0.031(4) -0.001(4)
C61 0.063(6) 0.172(11) 0.138(10) -0.017(7) 0.002(6) 0.068(9)
C62 0.128(10) 0.147(11) 0.220(16) -0.082(9) -0.050(10) 0.032(11)
C63 0.191(12) 0.114(9) 0.075(7) 0.044(8) 0.029(7) -0.010(6)
C64 0.281(18) 0.105(9) 0.134(11) -0.074(11) 0.023(11) -0.022(8)

loop_
_atom_type_symbol
_atom_type_description
_atom_type_scat_dispersion_real
_atom_type_scat_dispersion_imag
_atom_type_scat_source
C C 0.0033 0.0016 'International Tables Vol C Tables 4.2.6.8 and 6.1.1.4'
H H 0.0000 0.0000 'International Tables Vol C Tables 4.2.6.8 and 6.1.1.4'
O O 0.0106 0.0060 'International Tables Vol C Tables 4.2.6.8 and 6.1.1.4'
P P 0.1023 0.0942 'International Tables Vol C Tables 4.2.6.8 and 6.1.1.4'
Ni Ni 0.3393 1.1124 'International Tables Vol C Tables 4.2.6.8 and 6.1.1.4'
Au Au -2.0133 8.8022 'International Tables Vol C Tables 4.2.6.8 and 6.1.1.4'
Cl Cl 0.1484 0.1585 'International Tables Vol C Tables 4.2.6.8 and 6.1.1.4'

loop_
_geom_angle_atom_site_label_1
_geom_angle_atom_site_label_2
_geom_angle_atom_site_label_3
_geom_angle
P1 Au1 P3 176.68(5)
P2 Au2 P4 177.98(5)
C13 P1 C19 105.0(8)
C13 P1 C1 104.7(10)
C19 P1 C1 107.1(2)
C19 P1 C7 105.8(11)
C1 P1 C7 106.9(12)
C13 P1 Au1 118.7(11)
C19 P1 Au1 113.35(17)
C1 P1 Au1 107.16(16)
C7 P1 Au1 116.0(14)
C25 P2 C31 108.1(2)
C25 P2 C3 106.5(2)
C31 P2 C3 105.6(2)
C25 P2 Au2 112.19(17)
C31 P2 Au2 113.28(16)
C3 P2 Au2 110.65(16)
C43 P3 C37 106.5(2)
C43 P3 C4 106.4(2)
C37 P3 C4 105.2(2)
C43 P3 Au1 110.24(15)
C37 P3 Au1 112.76(18)
C4 P3 Au1 115.17(16)
C49 P4 C6 107.6(2)
C49 P4 C55 103.2(2)
C6 P4 C55 108.8(2)
C49 P4 Au2 112.99(16)
C6 P4 Au2 111.52(16)
C55 P4 Au2 112.28(17)
C2 C1 P1 111.4(3)
C2 C1 H1 109.4
P1 C1 H1 109.4
C2 C1 H2 109.4
P1 C1 H2 109.4
H1 C1 H2 108.0
C1 C2 C3 113.7(4)
C1 C2 H3 108.8
C3 C2 H3 108.8
C1 C2 H4 108.8
C3 C2 H4 108.8
H3 C2 H4 107.7
C2 C3 P2 109.0(3)
C2 C3 H5 109.9
P2 C3 H5 109.9
C2 C3 H6 109.9
P2 C3 H6 109.9
H5 C3 H6 108.3
C5 C4 P3 112.7(3)
C5 C4 H7 109.1
P3 C4 H7 109.1
C5 C4 H8 109.1
P3 C4 H8 109.1
H7 C4 H8 107.8
C6 C5 C4 112.2(4)
C6 C5 H9 109.2
C4 C5 H9 109.2
C6 C5 H10 109.2
C4 C5 H10 109.2
H9 C5 H10 107.9
C5 C6 P4 111.6(3)
C5 C6 H11 109.3
P4 C6 H11 109.3
C5 C6 H12 109.3
P4 C6 H12 109.3
H11 C6 H12 108.0
C8 C7 C12 120(4)
C8 C7 P1 119(3)
C12 C7 P1 121(3)
C7 C8 C9 119(2)
C7 C8 H13 120.4
C9 C8 H13 120.4
C10 C9 C8 119(2)
C10 C9 H14 120.4
C8 C9 H14 120.4
C11 C10 C9 121(2)
C11 C10 H15 119.5
C9 C10 H15 119.5
C10 C11 C12 120.6(17)
C10 C11 H16 119.7
C12 C11 H16 119.7
C7 C12 C11 120(3)
C7 C12 H17 120.0
C11 C12 H17 120.0
C18 C13 C14 117(3)
C18 C13 P1 121(2)
C14 C13 P1 121(2)
C15 C14 C13 121.8(18)
C15 C14 H18 119.1
C13 C14 H18 119.1
C14 C15 C16 116.9(19)
C14 C15 H19 121.5
C16 C15 H19 121.5
C17 C16 C15 122(2)
C17 C16 H20 119.0
C15 C16 H20 119.0
C16 C17 C18 119.7(15)
C16 C17 H21 120.1
C18 C17 H21 120.1
C13 C18 C17 122(2)
C13 C18 H22 118.9
C17 C18 H22 118.9
C24 C19 C20 119.1(5)
C24 C19 P1 122.6(4)
C20 C19 P1 118.3(4)
C21 C20 C19 119.8(5)
C21 C20 H23 120.1
C19 C20 H23 120.1
C22 C21 C20 120.4(6)
C22 C21 H24 119.8
C20 C21 H24 119.8
C23 C22 C21 119.7(5)
C23 C22 H25 120.2
C21 C22 H25 120.2
C22 C23 C24 121.2(6)
C22 C23 H26 119.4
C24 C23 H26 119.4
C23 C24 C19 119.8(5)
C23 C24 H27 120.1
C19 C24 H27 120.1
C30 C25 C26 119.5(5)
C30 C25 P2 118.2(4)
C26 C25 P2 122.4(4)
C25 C26 C27 119.7(6)
C25 C26 H28 120.1
C27 C26 H28 120.1
C28 C27 C26 119.9(6)
C28 C27 H29 120.1
C26 C27 H29 120.1
C29 C28 C27 120.1(6)
C29 C28 H30 120.0
C27 C28 H30 120.0
C28 C29 C30 120.4(6)
C28 C29 H31 119.8
C30 C29 H31 119.8
C29 C30 C25 120.4(6)
C29 C30 H32 119.8
C25 C30 H32 119.8
C32 C31 C36 117.5(5)
C32 C31 P2 122.9(4)
C36 C31 P2 119.3(4)
C33 C32 C31 120.5(5)
C33 C32 H33 119.8
C31 C32 H33 119.8
C34 C33 C32 121.2(6)
C34 C33 H34 119.4
C32 C33 H34 119.4
C33 C34 C35 119.5(6)
C33 C34 H35 120.2
C35 C34 H35 120.2
C36 C35 C34 119.7(5)
C36 C35 H36 120.1
C34 C35 H36 120.1
C35 C36 C31 121.5(5)
C35 C36 H37 119.2
C31 C36 H37 119.2
C42 C37 C38 119.4(5)
C42 C37 P3 120.6(4)
C38 C37 P3 119.9(4)
C37 C38 C39 121.0(6)
C37 C38 H38 119.5
C39 C38 H38 119.5
C40 C39 C38 118.7(6)
C40 C39 H39 120.6
C38 C39 H39 120.6
C41 C40 C39 120.9(6)
C41 C40 H40 119.5
C39 C40 H40 119.5
C40 C41 C42 120.1(6)
C40 C41 H41 120.0
C42 C41 H41 120.0
C37 C42 C41 119.9(6)
C37 C42 H42 120.1
C41 C42 H42 120.1
C48 C43 C44 118.4(4)
C48 C43 P3 122.4(4)
C44 C43 P3 118.7(4)
C45 C44 C43 120.5(5)
C45 C44 H43 119.7
C43 C44 H43 119.7
C46 C45 C44 120.7(5)
C46 C45 H44 119.7
C44 C45 H44 119.7
C45 C46 C47 119.7(5)
C45 C46 H45 120.2
C47 C46 H45 120.2
C46 C47 C48 120.4(5)
C46 C47 H46 119.8
C48 C47 H46 119.8
C43 C48 C47 120.4(5)
C43 C48 H47 119.8
C47 C48 H47 119.8
C54 C49 C50 119.4(5)
C54 C49 P4 118.5(4)
C50 C49 P4 122.1(4)
C51 C50 C49 118.5(5)
C51 C50 H48 120.8
C49 C50 H48 120.8
C52 C51 C50 121.0(5)
C52 C51 H49 119.5
C50 C51 H49 119.5
C51 C52 C53 120.1(5)
C51 C52 H50 120.0
C53 C52 H50 120.0
C54 C53 C52 119.9(5)
C54 C53 H51 120.0
C52 C53 H51 120.0
C53 C54 C49 121.0(5)
C53 C54 H52 119.5
C49 C54 H52 119.5
C60 C55 C56 119.7(5)
C60 C55 P4 119.3(4)
C56 C55 P4 120.9(4)
C57 C56 C55 119.7(6)
C57 C56 H53 120.2
C55 C56 H53 120.2
C58 C57 C56 120.8(6)
C58 C57 H54 119.6
C56 C57 H54 119.6
C57 C58 C59 120.7(6)
C57 C58 H55 119.7
C59 C58 H55 119.7
C58 C59 C60 119.4(6)
C58 C59 H56 120.3
C60 C59 H56 120.3
C55 C60 C59 119.7(6)
C55 C60 H57 120.1
C59 C60 H57 120.1
Cl4 Ni1 Cl2 104.33(6)
Cl4 Ni1 Cl1 106.27(6)
Cl2 Ni1 Cl1 104.24(7)
Cl4 Ni1 Cl3 124.65(6)
Cl2 Ni1 Cl3 109.20(6)
Cl1 Ni1 Cl3 106.45(6)
C61 O1 C63 116.0(8)
O1 C61 C62 113.0(9)
O1 C61 H58 109.0
C62 C61 H58 109.0
O1 C61 H59 109.0
C62 C61 H59 109.0
H58 C61 H59 107.8
C61 C62 H60 109.5
C61 C62 H61 109.5
H60 C62 H61 109.5
C61 C62 H62 109.5
H60 C62 H62 109.5
H61 C62 H62 109.5
O1 C63 C64 109.2(9)
O1 C63 H63 109.8
C64 C63 H63 109.8
O1 C63 H64 109.8
C64 C63 H64 109.8
H63 C63 H64 108.3
C63 C64 H65 109.5
C63 C64 H66 109.5
H65 C64 H66 109.5
C63 C64 H67 109.5
H65 C64 H67 109.5
H66 C64 H67 109.5

loop_
_geom_bond_atom_site_label_1
_geom_bond_atom_site_label_2
_geom_bond_distance
_geom_bond_publ_flag
Au1 P1 2.3109(13) y
Au1 P3 2.3129(13) y
Au2 P2 2.3013(13) y
Au2 P4 2.3050(13) y
P1 C13 1.78(4) ?
P1 C19 1.820(5) ?
P1 C1 1.822(5) ?
P1 C7 1.87(5) ?
P2 C25 1.815(5) ?
P2 C31 1.816(5) ?
P2 C3 1.833(5) ?
P3 C43 1.820(5) ?
P3 C37 1.824(5) ?
P3 C4 1.834(5) ?
P4 C49 1.816(5) ?
P4 C6 1.828(5) ?
P4 C55 1.829(5) ?
C1 C2 1.528(7) ?
C1 H1 0.9900 ?
C1 H2 0.9900 ?
C2 C3 1.535(6) ?
C2 H3 0.9900 ?
C2 H4 0.9900 ?
C3 H5 0.9900 ?
C3 H6 0.9900 ?
C4 C5 1.545(6) ?
C4 H7 0.9900 ?
C4 H8 0.9900 ?
C5 C6 1.526(6) ?
C5 H9 0.9900 ?
C5 H10 0.9900 ?
C6 H11 0.9900 ?
C6 H12 0.9900 ?
C7 C8 1.33(5) ?
C7 C12 1.34(4) ?
C8 C9 1.44(3) ?
C8 H13 0.9500 ?
C9 C10 1.33(3) ?
C9 H14 0.9500 ?
C10 C11 1.30(3) ?
C10 H15 0.9500 ?
C11 C12 1.40(2) ?
C11 H16 0.9500 ?
C12 H17 0.9500 ?
C13 C18 1.36(3) ?
C13 C14 1.44(4) ?
C14 C15 1.35(2) ?
C14 H18 0.9500 ?
C15 C16 1.44(3) ?
C15 H19 0.9500 ?
C16 C17 1.32(2) ?
C16 H20 0.9500 ?
C17 C18 1.380(17) ?
C17 H21 0.9500 ?
C18 H22 0.9500 ?
C19 C24 1.400(7) ?
C19 C20 1.401(7) ?
C20 C21 1.399(7) ?
C20 H23 0.9500 ?
C21 C22 1.382(8) ?
C21 H24 0.9500 ?
C22 C23 1.375(8) ?
C22 H25 0.9500 ?
C23 C24 1.386(7) ?
C23 H26 0.9500 ?
C24 H27 0.9500 ?
C25 C30 1.384(7) ?
C25 C26 1.390(7) ?
C26 C27 1.399(8) ?
C26 H28 0.9500 ?
C27 C28 1.380(9) ?
C27 H29 0.9500 ?
C28 C29 1.375(9) ?
C28 H30 0.9500 ?
C29 C30 1.379(8) ?
C29 H31 0.9500 ?
C30 H32 0.9500 ?
C31 C32 1.389(7) ?
C31 C36 1.395(7) ?
C32 C33 1.378(7) ?
C32 H33 0.9500 ?
C33 C34 1.364(8) ?
C33 H34 0.9500 ?
C34 C35 1.378(8) ?
C34 H35 0.9500 ?
C35 C36 1.377(7) ?
C35 H36 0.9500 ?
C36 H37 0.9500 ?
C37 C42 1.377(7) ?
C37 C38 1.379(7) ?
C38 C39 1.388(8) ?
C38 H38 0.9500 ?
C39 C40 1.378(9) ?
C39 H39 0.9500 ?
C40 C41 1.363(9) ?
C40 H40 0.9500 ?
C41 C42 1.390(8) ?
C41 H41 0.9500 ?
C42 H42 0.9500 ?
C43 C48 1.391(7) ?
C43 C44 1.402(7) ?
C44 C45 1.393(7) ?
C44 H43 0.9500 ?
C45 C46 1.375(7) ?
C45 H44 0.9500 ?
C46 C47 1.379(7) ?
C46 H45 0.9500 ?
C47 C48 1.405(7) ?
C47 H46 0.9500 ?
C48 H47 0.9500 ?
C49 C54 1.392(7) ?
C49 C50 1.403(7) ?
C50 C51 1.402(7) ?
C50 H48 0.9500 ?
C51 C52 1.373(8) ?
C51 H49 0.9500 ?
C52 C53 1.383(8) ?
C52 H50 0.9500 ?
C53 C54 1.372(7) ?
C53 H51 0.9500 ?
C54 H52 0.9500 ?
C55 C60 1.383(7) ?
C55 C56 1.384(7) ?
C56 C57 1.379(8) ?
C56 H53 0.9500 ?
C57 C58 1.359(9) ?
C57 H54 0.9500 ?
C58 C59 1.368(10) ?
C58 H55 0.9500 ?
C59 C60 1.401(8) ?
C59 H56 0.9500 ?
C60 H57 0.9500 ?
Ni1 Cl4 2.2359(15) y
Ni1 Cl2 2.2548(16) y
Ni1 Cl1 2.2558(15) y
Ni1 Cl3 2.2780(14) y
O1 C61 1.370(10) ?
O1 C63 1.418(10) ?
C61 C62 1.477(15) ?
C61 H58 0.9900 ?
C61 H59 0.9900 ?
C62 H60 0.9800 ?
C62 H61 0.9800 ?
C62 H62 0.9800 ?
C63 C64 1.492(14) ?
C63 H63 0.9900 ?
C63 H64 0.9900 ?
C64 H65 0.9800 ?
C64 H66 0.9800 ?
C64 H67 0.9800 ?

loop_
_geom_torsion_atom_site_label_1
_geom_torsion_atom_site_label_2
_geom_torsion_atom_site_label_3
_geom_torsion_atom_site_label_4
_geom_torsion
C13 P1 C1 C2 -175.8(10)
C19 P1 C1 C2 -64.6(4)
C7 P1 C1 C2 -177.7(13)
Au1 P1 C1 C2 57.3(4)
P1 C1 C2 C3 -175.6(3)
C1 C2 C3 P2 -163.2(3)
C25 P2 C3 C2 -177.4(3)
C31 P2 C3 C2 67.7(4)
Au2 P2 C3 C2 -55.2(4)
C43 P3 C4 C5 -173.8(3)
C37 P3 C4 C5 73.4(4)
Au1 P3 C4 C5 -51.4(4)
P3 C4 C5 C6 -177.7(3)
C4 C5 C6 P4 -162.3(4)
C49 P4 C6 C5 -67.3(4)
C55 P4 C6 C5 -178.5(4)
Au2 P4 C6 C5 57.1(4)
C19 P1 C7 C8 -67(2)
C1 P1 C7 C8 47(2)
Au1 P1 C7 C8 166.4(17)
C19 P1 C7 C12 108(2)
C1 P1 C7 C12 -138(2)
Au1 P1 C7 C12 -18(3)
C12 C7 C8 C9 1(3)
P1 C7 C8 C9 176.4(18)
C7 C8 C9 C10 -3(2)
C8 C9 C10 C11 5(4)
C9 C10 C11 C12 -6(4)
C8 C7 C12 C11 -1(4)
P1 C7 C12 C11 -176.9(16)
C10 C11 C12 C7 4(3)
C19 P1 C13 C18 146.0(17)
C1 P1 C13 C18 -101(2)
C7 P1 C13 C18 4E1(3)
Au1 P1 C13 C18 18(2)
C19 P1 C13 C14 -43.2(19)
C1 P1 C13 C14 69.5(16)
Au1 P1 C13 C14 -171.1(13)
C18 C13 C14 C15 -5(2)
P1 C13 C14 C15 -176.5(17)
C13 C14 C15 C16 2(2)
C14 C15 C16 C17 2(3)
C15 C16 C17 C18 -2(3)
C14 C13 C18 C17 5(3)
P1 C13 C18 C17 176.5(14)
C16 C17 C18 C13 -2(2)
C13 P1 C19 C24 85.3(12)
C1 P1 C19 C24 -25.6(5)
C7 P1 C19 C24 88.2(15)
Au1 P1 C19 C24 -143.6(4)
C13 P1 C19 C20 -94.0(12)
C1 P1 C19 C20 155.1(4)
C7 P1 C19 C20 -91.0(15)
Au1 P1 C19 C20 37.1(4)
C24 C19 C20 C21 -0.6(8)
P1 C19 C20 C21 178.7(4)
C19 C20 C21 C22 1.1(8)
C20 C21 C22 C23 -1.5(9)
C21 C22 C23 C24 1.4(9)
C22 C23 C24 C19 -0.9(9)
C20 C19 C24 C23 0.5(8)
P1 C19 C24 C23 -178.7(4)
C31 P2 C25 C30 -167.5(5)
C3 P2 C25 C30 79.4(5)
Au2 P2 C25 C30 -41.8(5)
C31 P2 C25 C26 12.0(5)
C3 P2 C25 C26 -101.1(5)
Au2 P2 C25 C26 137.7(4)
C30 C25 C26 C27 2.1(8)
P2 C25 C26 C27 -177.4(4)
C25 C26 C27 C28 -2.2(9)
C26 C27 C28 C29 1.3(11)
C27 C28 C29 C30 -0.2(12)
C28 C29 C30 C25 0.1(11)
C26 C25 C30 C29 -1.1(9)
P2 C25 C30 C29 178.4(5)
C25 P2 C31 C32 -91.2(5)
C3 P2 C31 C32 22.5(5)
Au2 P2 C31 C32 143.8(4)
C25 P2 C31 C36 95.1(4)
C3 P2 C31 C36 -151.1(4)
Au2 P2 C31 C36 -29.9(4)
C36 C31 C32 C33 -0.4(8)
P2 C31 C32 C33 -174.2(4)
C31 C32 C33 C34 0.9(9)
C32 C33 C34 C35 -1.9(10)
C33 C34 C35 C36 2.4(9)
C34 C35 C36 C31 -2.0(9)
C32 C31 C36 C35 1.0(8)
P2 C31 C36 C35 175.0(4)
C43 P3 C37 C42 -58.1(4)
C4 P3 C37 C42 54.6(4)
Au1 P3 C37 C42 -179.1(3)
C43 P3 C37 C38 123.6(4)
C4 P3 C37 C38 -123.8(4)
Au1 P3 C37 C38 2.5(4)
C42 C37 C38 C39 -0.9(8)
P3 C37 C38 C39 177.4(4)
C37 C38 C39 C40 0.7(8)
C38 C39 C40 C41 -1.0(9)
C39 C40 C41 C42 1.4(9)
C38 C37 C42 C41 1.4(8)
P3 C37 C42 C41 -177.0(4)
C40 C41 C42 C37 -1.6(9)
C37 P3 C43 C48 141.5(4)
C4 P3 C43 C48 29.6(5)
Au1 P3 C43 C48 -95.9(4)
C37 P3 C43 C44 -46.8(4)
C4 P3 C43 C44 -158.7(4)
Au1 P3 C43 C44 75.8(4)
C48 C43 C44 C45 0.2(7)
P3 C43 C44 C45 -171.8(4)
C43 C44 C45 C46 -0.6(8)
C44 C45 C46 C47 0.0(8)
C45 C46 C47 C48 1.0(8)
C44 C43 C48 C47 0.8(7)
P3 C43 C48 C47 172.5(4)
C46 C47 C48 C43 -1.4(7)
C6 P4 C49 C54 155.1(4)
C55 P4 C49 C54 -89.9(4)
Au2 P4 C49 C54 31.6(4)
C6 P4 C49 C50 -26.1(5)
C55 P4 C49 C50 88.8(4)
Au2 P4 C49 C50 -149.6(4)
C54 C49 C50 C51 1.1(7)
P4 C49 C50 C51 -177.7(4)
C49 C50 C51 C52 -0.6(8)
C50 C51 C52 C53 0.6(8)
C51 C52 C53 C54 -1.2(8)
C52 C53 C54 C49 1.7(8)
C50 C49 C54 C53 -1.7(7)
P4 C49 C54 C53 177.1(4)
C49 P4 C55 C60 92.3(5)
C6 P4 C55 C60 -153.6(5)
Au2 P4 C55 C60 -29.7(5)
C49 P4 C55 C56 -83.7(5)
C6 P4 C55 C56 30.4(5)
Au2 P4 C55 C56 154.3(4)
C60 C55 C56 C57 -0.7(9)
P4 C55 C56 C57 175.3(5)
C55 C56 C57 C58 -0.4(9)
C56 C57 C58 C59 0.7(11)
C57 C58 C59 C60 0.0(11)
C56 C55 C60 C59 1.4(9)
P4 C55 C60 C59 -174.6(5)
C58 C59 C60 C55 -1.1(10)
C63 O1 C61 C62 -178.7(9)
C61 O1 C63 C64 -171.8(9)
